data_7104553
loop_
_publ_author_name
'Ni, Jun'
'Zhang, Li-Yi'
'Wen, Hui-Min'
'Chen, Zhong-Ning'

_publ_section_title
;
 Luminescence vapochromic properties of a platinum(II) complex with
 5,5'-bis(trimethylsilylethynyl)-2,2'-bipyridine.
;
_journal_issue 25
_journal_name_full 'Chemical communications (Cambridge, England)'
_journal_page_first 3801
_journal_page_last 3803
_journal_paper_doi 10.1039/b901248f
_journal_volume 34
_journal_year 2009
_chemical_formula_sum 'C46 H42 N6 O Pt Si2'
_chemical_formula_weight 946.13
_chemical_name_systematic
;
?
;
_space_group_IT_number 13
_symmetry_cell_setting monoclinic
_symmetry_space_group_name_Hall '-P 2yac'
_symmetry_space_group_name_H-M 'P 1 2/n 1'
_atom_sites_solution_hydrogens geom
_atom_sites_solution_primary direct
_atom_sites_solution_secondary difmap
_audit_creation_method SHELXL-97
_cell_angle_alpha 90.00
_cell_angle_beta 104.360(10)
_cell_angle_gamma 90.00
_cell_formula_units_Z 4
_cell_length_a 21.954(15)
_cell_length_b 7.210(4)
_cell_length_c 28.56(2)
_cell_measurement_reflns_used 8341
_cell_measurement_temperature 293(2)
_cell_measurement_theta_max 27.3910
_cell_measurement_theta_min 3.0151
_cell_volume 4380(5)
_computing_cell_refinement 'CrystalClear (Rigaku/MSC Inc., 2005)'
_computing_data_collection 'CrystalClear (Rigaku/MSC Inc., 2005)'
_computing_data_reduction 'CrystalClear (Rigaku/MSC Inc., 2005)'
_computing_molecular_graphics 'Bruker SHELXTL'
_computing_publication_material 'Bruker SHELXTL'
_computing_structure_refinement 'SHELXL-97 (Sheldrick, 1997)'
_computing_structure_solution 'SHELXS-97 (Sheldrick, 1990)'
_diffrn_ambient_temperature 293(2)
_diffrn_measured_fraction_theta_full 0.983
_diffrn_measured_fraction_theta_max 0.983
_diffrn_measurement_device_type 'Mercury CCD'
_diffrn_measurement_method '\w scans'
_diffrn_radiation_monochromator graphite
_diffrn_radiation_source 'fine-focus sealed tube'
_diffrn_radiation_type MoK\a
_diffrn_radiation_wavelength 0.71073
_diffrn_reflns_av_R_equivalents 0.1064
_diffrn_reflns_av_sigmaI/netI 0.1151
_diffrn_reflns_limit_h_max 27
_diffrn_reflns_limit_h_min -28
_diffrn_reflns_limit_k_max 9
_diffrn_reflns_limit_k_min -9
_diffrn_reflns_limit_l_max 36
_diffrn_reflns_limit_l_min -31
_diffrn_reflns_number 31762
_diffrn_reflns_theta_full 27.40
_diffrn_reflns_theta_max 27.40
_diffrn_reflns_theta_min 2.92
_exptl_absorpt_coefficient_mu 3.299
_exptl_absorpt_correction_T_max 0.852
_exptl_absorpt_correction_T_min 0.818
_exptl_absorpt_correction_type multi-scan
_exptl_absorpt_process_details 'SADABS, Bruker(2000)'
_exptl_crystal_colour Red
_exptl_crystal_density_diffrn 1.435
_exptl_crystal_density_method 'not measured'
_exptl_crystal_description Prism
_exptl_crystal_F_000 1896
_exptl_crystal_size_max 0.2000
_exptl_crystal_size_mid 0.0500
_exptl_crystal_size_min 0.0500
_refine_diff_density_max 3.006
_refine_diff_density_min -1.605
_refine_diff_density_rms 0.154
_refine_ls_extinction_method none
_refine_ls_goodness_of_fit_ref 1.061
_refine_ls_hydrogen_treatment constr
_refine_ls_matrix_type full
_refine_ls_number_parameters 538
_refine_ls_number_reflns 9799
_refine_ls_number_restraints 49
_refine_ls_restrained_S_all 1.061
_refine_ls_R_factor_all 0.1028
_refine_ls_R_factor_gt 0.0710
_refine_ls_shift/su_max 0.001
_refine_ls_shift/su_mean 0.000
_refine_ls_structure_factor_coef Fsqd
_refine_ls_weighting_details 'calc w=1/[\s^2^(Fo^2^)+(0.0418P)^2^+0.0000P] where P=(Fo^2^+2Fc^2^)/3'
_refine_ls_weighting_scheme calc
_refine_ls_wR_factor_gt 0.1386
_refine_ls_wR_factor_ref 0.1579
_reflns_number_gt 6955
_reflns_number_total 9799
_reflns_threshold_expression >2sigma(I)
_cod_data_source_file b901248f.txt
_cod_data_source_block 1.Ethyl_Acetate
_cod_depositor_comments
;
The following automatic conversions were performed:
'_exptl_absorpt_correction_type' value 'Multi-scan' changed to
'multi-scan' according to
'/home/saulius/struct/CIF-dictionaries/cif_core.dic' dictionary named
'cif_core.dic' version 2.4.1 from 2010-06-29.

Automatic conversion script
Id: cif_fix_enum 1527 2010-12-29 10:47:43Z saulius 
;
_cod_original_sg_symbol_H-M 'P 2/n'
_cod_database_code 7104553

loop_
_symmetry_equiv_pos_as_xyz
'x, y, z'
'-x+1/2, y, -z+1/2'
'-x, -y, -z'
'x-1/2, -y, z-1/2'

loop_
_atom_site_label
_atom_site_type_symbol
_atom_site_fract_x
_atom_site_fract_y
_atom_site_fract_z
_atom_site_U_iso_or_equiv
_atom_site_adp_type
_atom_site_occupancy
_atom_site_symmetry_multiplicity
_atom_site_calc_flag
_atom_site_refinement_flags
_atom_site_disorder_assembly
_atom_site_disorder_group
Pt1 Pt 0.453028(13) 0.29516(5) 0.501327(11) 0.03732(12) Uani 1 1 d . . .
Si1 Si 0.43033(12) 0.5280(4) 0.79214(10) 0.0554(7) Uani 1 1 d . . .
Si2 Si 0.73167(11) 0.0441(4) 0.35655(9) 0.0521(7) Uani 1 1 d . . .
N1 N 0.5461(3) 0.2164(9) 0.5068(3) 0.0401(16) Uani 1 1 d . . .
N2 N 0.4895(3) 0.3073(9) 0.5750(3) 0.0371(16) Uani 1 1 d . . .
N3 N 0.3337(4) 0.2444(16) 0.2561(3) 0.085(3) Uani 1 1 d . . .
N4 N 0.4093(4) 0.0602(13) 0.1639(3) 0.079(3) Uani 1 1 d . . .
N5 N 0.1510(4) 0.6155(14) 0.4582(3) 0.072(2) Uani 1 1 d . . .
N6 N 0.0498(4) 0.6761(13) 0.5466(4) 0.076(3) Uani 1 1 d . . .
C1 C 0.6841(4) 0.0690(14) 0.4012(3) 0.052(2) Uani 1 1 d . . .
C2 C 0.6577(4) 0.0925(13) 0.4338(3) 0.047(2) Uani 1 1 d . . .
C3 C 0.6336(4) 0.1248(11) 0.4738(3) 0.0359(18) Uani 1 1 d . . .
C4 C 0.6702(3) 0.1177(12) 0.5221(3) 0.044(2) Uani 1 1 d . . .
H4 H 0.7125 0.0856 0.5277 0.053 Uiso 1 1 calc R . .
C5 C 0.6457(4) 0.1569(13) 0.5616(3) 0.048(2) Uani 1 1 d . . .
H5 H 0.6702 0.1474 0.5932 0.058 Uiso 1 1 calc R . .
C6 C 0.5827(4) 0.2109(12) 0.5516(3) 0.0403(19) Uani 1 1 d . . .
C7 C 0.5698(4) 0.1769(11) 0.4684(3) 0.041(2) Uani 1 1 d . . .
H7 H 0.5434 0.1842 0.4375 0.049 Uiso 1 1 calc R . .
C8 C 0.5525(3) 0.2625(11) 0.5913(3) 0.0398(19) Uani 1 1 d . . .
C9 C 0.5838(4) 0.2686(13) 0.6396(3) 0.051(2) Uani 1 1 d . . .
H9 H 0.6262 0.2377 0.6490 0.061 Uiso 1 1 calc R . .
C10 C 0.5529(4) 0.3201(14) 0.6739(3) 0.057(3) Uani 1 1 d . . .
H10 H 0.5733 0.3207 0.7066 0.069 Uiso 1 1 calc R . .
C11 C 0.4882(4) 0.3726(13) 0.6577(3) 0.043(2) Uani 1 1 d . . .
C12 C 0.4591(4) 0.3640(12) 0.6090(3) 0.043(2) Uani 1 1 d . . .
H12 H 0.4170 0.3981 0.5988 0.052 Uiso 1 1 calc R . .
C13 C 0.4575(4) 0.4325(14) 0.6954(3) 0.053(2) Uani 1 1 d . . .
C14 C 0.4405(4) 0.4778(14) 0.7312(3) 0.050(2) Uani 1 1 d . . .
C15 C 0.4267(3) 0.2701(11) 0.4315(3) 0.0365(18) Uani 1 1 d . . .
C16 C 0.4168(4) 0.2506(13) 0.3873(3) 0.049(2) Uani 1 1 d . . .
C17 C 0.4047(4) 0.2221(14) 0.3364(3) 0.052(2) Uani 1 1 d . . .
C18 C 0.3465(4) 0.2696(17) 0.3051(4) 0.072(3) Uani 1 1 d . . .
H18 H 0.3155 0.3203 0.3183 0.086 Uiso 1 1 calc R . .
C19 C 0.4503(5) 0.1508(15) 0.3140(4) 0.064(3) Uani 1 1 d . . .
H19 H 0.4899 0.1190 0.3327 0.077 Uiso 1 1 calc R . .
C20 C 0.3786(4) 0.1730(14) 0.2364(3) 0.055(3) Uani 1 1 d . . .
C21 C 0.3615(5) 0.1415(13) 0.1826(3) 0.052(2) Uani 1 1 d . . .
C23 C 0.4363(4) 0.1279(14) 0.2646(3) 0.051(2) Uani 1 1 d . . .
H23 H 0.4668 0.0811 0.2503 0.061 Uiso 1 1 calc R . .
C25 C 0.3037(4) 0.1918(14) 0.1552(3) 0.055(2) Uani 1 1 d . . .
H25 H 0.2743 0.2464 0.1693 0.066 Uiso 1 1 calc R . .
C26 C 0.2903(6) 0.1607(16) 0.1072(4) 0.071(3) Uani 1 1 d . . .
H26 H 0.2508 0.1930 0.0884 0.085 Uiso 1 1 calc R . .
C28 C 0.2123(3) 0.5510(13) 0.4585(3) 0.048(2) Uani 1 1 d . . .
H28 H 0.2256 0.5509 0.4300 0.057 Uiso 1 1 calc R . .
C32 C 0.2292(4) 0.4967(13) 0.5438(3) 0.047(2) Uani 1 1 d . . .
H32 H 0.2550 0.4551 0.5728 0.057 Uiso 1 1 calc R . .
C33 C 0.1718(3) 0.5625(11) 0.5439(3) 0.0386(19) Uani 1 1 d . . .
H33 H 0.1587 0.5679 0.5724 0.046 Uiso 1 1 calc R . .
C34 C 0.1339(4) 0.6198(12) 0.5022(3) 0.044(2) Uani 1 1 d . . .
C35 C 0.0690(4) 0.6867(11) 0.5018(3) 0.044(2) Uani 1 1 d . . .
C36 C 0.0329(3) 0.7494(11) 0.4609(3) 0.0363(18) Uani 1 1 d . . .
H36 H 0.0479 0.7553 0.4332 0.044 Uiso 1 1 calc R . .
C37 C -0.0260(4) 0.8048(13) 0.4598(4) 0.058(3) Uani 1 1 d . . .
H37 H -0.0510 0.8512 0.4310 0.069 Uiso 1 1 calc R . .
C39 C -0.0129(4) 0.7317(12) 0.5428(4) 0.055(3) Uani 1 1 d . . .
H39 H -0.0291 0.7255 0.5699 0.065 Uiso 1 1 calc R . .
C60 C 0.3614(5) 0.3959(18) 0.8023(4) 0.087(4) Uani 1 1 d . . .
H60A H 0.3236 0.4391 0.7802 0.131 Uiso 1 1 calc R . .
H60B H 0.3583 0.4146 0.8349 0.131 Uiso 1 1 calc R . .
H60C H 0.3668 0.2662 0.7969 0.131 Uiso 1 1 calc R . .
C61 C 0.4168(5) 0.7817(16) 0.7981(4) 0.079(4) Uani 1 1 d . . .
H61A H 0.4510 0.8501 0.7910 0.119 Uiso 1 1 calc R . .
H61B H 0.4144 0.8086 0.8305 0.119 Uiso 1 1 calc R . .
H61C H 0.3781 0.8170 0.7758 0.119 Uiso 1 1 calc R . .
C62 C 0.5055(5) 0.4512(17) 0.8350(4) 0.081(3) Uani 1 1 d . . .
H62A H 0.5148 0.3262 0.8275 0.122 Uiso 1 1 calc R . .
H62B H 0.5010 0.4566 0.8675 0.122 Uiso 1 1 calc R . .
H62C H 0.5391 0.5314 0.8318 0.122 Uiso 1 1 calc R . .
C63 C 0.8130(4) -0.0241(15) 0.3901(4) 0.064(3) Uani 1 1 d . . .
H63A H 0.8110 -0.1324 0.4093 0.095 Uiso 1 1 calc R . .
H63B H 0.8320 0.0758 0.4109 0.095 Uiso 1 1 calc R . .
H63C H 0.8377 -0.0507 0.3675 0.095 Uiso 1 1 calc R . .
C64 C 0.7320(5) 0.2751(15) 0.3261(4) 0.069(3) Uani 1 1 d . . .
H64A H 0.7504 0.2617 0.2991 0.104 Uiso 1 1 calc R . .
H64B H 0.7561 0.3622 0.3487 0.104 Uiso 1 1 calc R . .
H64C H 0.6896 0.3193 0.3149 0.104 Uiso 1 1 calc R . .
C65 C 0.6953(5) -0.1411(17) 0.3131(4) 0.083(4) Uani 1 1 d . . .
H65A H 0.6985 -0.2579 0.3296 0.125 Uiso 1 1 calc R . .
H65B H 0.7170 -0.1487 0.2877 0.125 Uiso 1 1 calc R . .
H65C H 0.6519 -0.1122 0.2994 0.125 Uiso 1 1 calc R . .
C106 C -0.0508(4) 0.7955(12) 0.4995(4) 0.052(3) Uani 1 1 d . . .
H106 H -0.0921 0.8313 0.4974 0.063 Uiso 1 1 calc R . .
C107 C 0.3925(5) 0.0332(16) 0.1137(4) 0.070(3) Uani 1 1 d . . .
H107 H 0.4218 -0.0192 0.0990 0.084 Uiso 1 1 calc R . .
C108 C 0.3337(6) 0.0818(16) 0.0852(4) 0.074(3) Uani 1 1 d . . .
H108 H 0.3236 0.0619 0.0520 0.089 Uiso 1 1 calc R . .
C150 C 0.2527(3) 0.4875(13) 0.5016(3) 0.044(2) Uani 1 1 d . . .
C151 C 0.3147(4) 0.4182(12) 0.5031(3) 0.0418(19) Uani 1 1 d . . .
C152 C 0.3671(4) 0.3693(13) 0.5012(3) 0.047(2) Uani 1 1 d . . .
O1 O 0.2384(8) 0.714(3) 0.1723(8) 0.124(4) Uani 0.50 1 d PDU A -1
O2 O 0.2890(10) 0.723(2) 0.2476(9) 0.120(4) Uani 0.50 1 d PDU A -1
C01 C 0.3503(11) 0.662(4) 0.1903(11) 0.118(5) Uani 0.50 1 d PDU A -1
H01A H 0.3446 0.6404 0.1563 0.177 Uiso 0.50 1 calc PR A -1
H01B H 0.3693 0.5545 0.2080 0.177 Uiso 0.50 1 calc PR A -1
H01C H 0.3770 0.7674 0.1999 0.177 Uiso 0.50 1 calc PR A -1
C02 C 0.2881(9) 0.697(3) 0.2007(9) 0.119(4) Uani 0.50 1 d PDU A -1
C03 C 0.2266(10) 0.764(3) 0.2503(11) 0.122(4) Uani 0.50 1 d PDU A -1
H03A H 0.1977 0.6675 0.2352 0.146 Uiso 0.50 1 calc PR A -1
H03C H 0.2125 0.8818 0.2348 0.146 Uiso 0.50 1 calc PR A -1
C04 C 0.2318(13) 0.773(4) 0.3038(11) 0.123(5) Uani 0.50 1 d PDU A -1
H04D H 0.1912 0.8003 0.3092 0.185 Uiso 0.50 1 calc PR A -1
H04A H 0.2609 0.8693 0.3179 0.185 Uiso 0.50 1 calc PR A -1
H04B H 0.2465 0.6564 0.3183 0.185 Uiso 0.50 1 calc PR A -1

loop_
_atom_site_aniso_label
_atom_site_aniso_U_11
_atom_site_aniso_U_22
_atom_site_aniso_U_33
_atom_site_aniso_U_23
_atom_site_aniso_U_13
_atom_site_aniso_U_12
Pt1 0.03258(17) 0.0358(2) 0.0463(2) -0.00091(15) 0.01502(14) 0.00123(14)
Si1 0.0533(14) 0.064(2) 0.0546(15) -0.0060(14) 0.0233(13) 0.0000(14)
Si2 0.0454(13) 0.0607(19) 0.0560(15) -0.0040(13) 0.0235(12) 0.0011(13)
N1 0.039(4) 0.033(4) 0.053(4) -0.001(3) 0.019(3) -0.003(3)
N2 0.031(3) 0.028(4) 0.059(4) 0.008(3) 0.023(3) 0.000(3)
N3 0.057(5) 0.139(10) 0.060(6) -0.011(6) 0.014(5) -0.003(6)
N4 0.097(7) 0.074(7) 0.083(6) -0.014(5) 0.055(6) -0.019(6)
N5 0.056(5) 0.077(7) 0.081(6) 0.001(5) 0.014(5) -0.001(5)
N6 0.064(5) 0.064(7) 0.113(8) -0.004(5) 0.046(6) 0.002(5)
C1 0.045(4) 0.055(6) 0.062(6) -0.001(5) 0.021(4) -0.002(4)
C2 0.037(4) 0.053(6) 0.054(5) -0.002(4) 0.017(4) 0.001(4)
C3 0.048(4) 0.018(4) 0.050(5) -0.001(3) 0.029(4) 0.004(3)
C4 0.028(4) 0.044(5) 0.058(5) 0.004(4) 0.007(4) 0.004(4)
C5 0.045(4) 0.054(6) 0.050(5) 0.009(4) 0.021(4) 0.012(4)
C6 0.032(4) 0.043(5) 0.051(5) 0.002(4) 0.021(4) 0.005(4)
C7 0.044(4) 0.036(5) 0.050(5) -0.003(4) 0.026(4) -0.003(4)
C8 0.030(4) 0.035(5) 0.053(5) 0.004(4) 0.008(4) 0.002(3)
C9 0.035(4) 0.068(7) 0.054(5) -0.006(5) 0.019(4) 0.001(4)
C10 0.050(5) 0.080(8) 0.041(5) 0.003(5) 0.012(4) -0.003(5)
C11 0.039(4) 0.041(5) 0.053(5) -0.007(4) 0.021(4) -0.008(4)
C12 0.039(4) 0.039(5) 0.057(5) 0.001(4) 0.022(4) 0.001(4)
C13 0.042(4) 0.063(7) 0.059(6) 0.008(5) 0.020(4) -0.004(4)
C14 0.044(4) 0.069(7) 0.044(5) -0.006(4) 0.021(4) -0.003(5)
C15 0.031(4) 0.028(4) 0.050(5) 0.000(4) 0.010(4) -0.003(3)
C16 0.044(5) 0.054(6) 0.049(5) -0.004(4) 0.012(4) -0.003(4)
C17 0.043(5) 0.062(7) 0.055(6) -0.006(5) 0.019(4) -0.003(5)
C18 0.043(5) 0.123(11) 0.052(6) -0.020(6) 0.017(5) 0.012(6)
C19 0.059(6) 0.068(8) 0.072(7) -0.006(6) 0.030(5) 0.000(5)
C20 0.056(5) 0.065(7) 0.048(5) -0.015(5) 0.019(5) -0.018(5)
C21 0.070(6) 0.042(6) 0.048(5) -0.014(4) 0.022(5) -0.020(5)
C23 0.056(5) 0.059(6) 0.049(5) -0.008(5) 0.032(5) -0.006(5)
C25 0.054(5) 0.063(7) 0.048(5) 0.002(5) 0.014(5) 0.002(5)
C26 0.087(8) 0.078(9) 0.047(6) -0.016(5) 0.015(6) -0.018(7)
C28 0.035(4) 0.053(6) 0.060(5) 0.005(4) 0.020(4) 0.012(4)
C32 0.041(4) 0.048(6) 0.049(5) 0.006(4) 0.005(4) 0.005(4)
C33 0.032(4) 0.040(5) 0.046(4) 0.010(4) 0.015(3) 0.010(4)
C34 0.038(4) 0.030(5) 0.068(6) -0.002(4) 0.020(4) 0.005(4)
C35 0.036(4) 0.030(5) 0.075(6) -0.002(4) 0.027(4) -0.002(4)
C36 0.030(4) 0.036(5) 0.044(4) 0.003(4) 0.009(3) 0.005(3)
C37 0.043(5) 0.051(6) 0.077(7) 0.009(5) 0.010(5) 0.004(4)
C39 0.055(5) 0.033(5) 0.088(7) -0.008(5) 0.042(6) 0.001(4)
C60 0.100(8) 0.100(10) 0.085(8) -0.029(7) 0.067(7) -0.044(8)
C61 0.071(7) 0.089(10) 0.085(8) -0.029(7) 0.036(7) 0.005(6)
C62 0.095(8) 0.082(9) 0.069(7) -0.003(6) 0.024(7) 0.010(7)
C63 0.047(5) 0.069(8) 0.077(7) -0.007(6) 0.019(5) 0.009(5)
C64 0.069(7) 0.075(8) 0.073(7) 0.005(6) 0.036(6) 0.004(6)
C65 0.071(7) 0.085(9) 0.095(9) -0.036(7) 0.022(7) -0.032(7)
C106 0.034(4) 0.033(5) 0.096(8) -0.001(5) 0.026(5) 0.000(4)
C107 0.084(7) 0.076(8) 0.062(6) -0.018(6) 0.041(6) -0.027(7)
C108 0.110(9) 0.067(8) 0.053(6) -0.014(6) 0.034(7) -0.026(7)
C150 0.028(3) 0.055(6) 0.048(5) -0.010(4) 0.008(3) 0.004(4)
C151 0.048(4) 0.030(5) 0.050(5) -0.001(4) 0.017(4) 0.001(4)
C152 0.044(4) 0.041(5) 0.058(5) 0.005(4) 0.018(4) -0.001(4)
O1 0.089(8) 0.136(10) 0.144(9) 0.041(10) 0.022(8) 0.013(8)
O2 0.088(8) 0.131(9) 0.140(9) 0.034(10) 0.028(8) 0.037(7)
C01 0.092(8) 0.127(11) 0.135(10) 0.037(11) 0.030(8) 0.026(9)
C02 0.088(8) 0.129(9) 0.139(9) 0.038(10) 0.027(8) 0.031(7)
C03 0.089(8) 0.132(9) 0.142(9) 0.033(10) 0.026(8) 0.041(8)
C04 0.091(10) 0.133(11) 0.143(9) 0.024(11) 0.025(9) 0.057(9)

loop_
_atom_type_symbol
_atom_type_description
_atom_type_scat_dispersion_real
_atom_type_scat_dispersion_imag
_atom_type_scat_source
C C 0.0033 0.0016 'International Tables Vol C Tables 4.2.6.8 and 6.1.1.4'
H H 0.0000 0.0000 'International Tables Vol C Tables 4.2.6.8 and 6.1.1.4'
N N 0.0061 0.0033 'International Tables Vol C Tables 4.2.6.8 and 6.1.1.4'
O O 0.0106 0.0060 'International Tables Vol C Tables 4.2.6.8 and 6.1.1.4'
Si Si 0.0817 0.0704 'International Tables Vol C Tables 4.2.6.8 and 6.1.1.4'
Pt Pt -1.7033 8.3905 'International Tables Vol C Tables 4.2.6.8 and 6.1.1.4'

loop_
_geom_angle_atom_site_label_1
_geom_angle_atom_site_label_2
_geom_angle_atom_site_label_3
_geom_angle
_geom_angle_site_symmetry_1
_geom_angle_site_symmetry_3
_geom_angle_publ_flag
C15 Pt1 C152 89.0(3) . . ?
C15 Pt1 N2 173.9(3) . . ?
C152 Pt1 N2 96.9(3) . . ?
C15 Pt1 N1 95.0(3) . . ?
C152 Pt1 N1 175.9(3) . . ?
N2 Pt1 N1 79.0(3) . . ?
C14 Si1 C61 109.7(5) . . ?
C14 Si1 C60 109.7(4) . . ?
C61 Si1 C60 109.4(5) . . ?
C14 Si1 C62 105.3(4) . . ?
C61 Si1 C62 111.3(5) . . ?
C60 Si1 C62 111.3(6) . . ?
C1 Si2 C65 108.0(5) . . ?
C1 Si2 C63 107.6(4) . . ?
C65 Si2 C63 110.5(5) . . ?
C1 Si2 C64 107.5(5) . . ?
C65 Si2 C64 112.1(6) . . ?
C63 Si2 C64 110.9(5) . . ?
C6 N1 C7 120.7(7) . . ?
C6 N1 Pt1 115.1(5) . . ?
C7 N1 Pt1 124.1(6) . . ?
C12 N2 C8 116.9(7) . . ?
C12 N2 Pt1 127.0(5) . . ?
C8 N2 Pt1 115.9(5) . . ?
C20 N3 C18 119.2(9) . . ?
C107 N4 C21 114.3(10) . . ?
C34 N5 C28 117.8(8) . . ?
C39 N6 C35 114.2(9) . . ?
C2 C1 Si2 173.7(8) . . ?
C1 C2 C3 174.2(9) . . ?
C2 C3 C4 123.6(7) . . ?
C2 C3 C7 121.4(8) . . ?
C4 C3 C7 114.9(7) . . ?
C5 C4 C3 122.8(7) . . ?
C5 C4 H4 118.6 . . ?
C3 C4 H4 118.6 . . ?
C4 C5 C6 116.9(8) . . ?
C4 C5 H5 121.5 . . ?
C6 C5 H5 121.5 . . ?
N1 C6 C5 122.3(7) . . ?
N1 C6 C8 116.5(6) . . ?
C5 C6 C8 121.2(8) . . ?
N1 C7 C3 122.3(8) . . ?
N1 C7 H7 118.8 . . ?
C3 C7 H7 118.8 . . ?
C9 C8 N2 122.5(8) . . ?
C9 C8 C6 124.1(7) . . ?
N2 C8 C6 113.4(7) . . ?
C10 C9 C8 120.7(8) . . ?
C10 C9 H9 119.7 . . ?
C8 C9 H9 119.7 . . ?
C9 C10 C11 117.7(8) . . ?
C9 C10 H10 121.1 . . ?
C11 C10 H10 121.1 . . ?
C12 C11 C10 119.3(7) . . ?
C12 C11 C13 124.7(7) . . ?
C10 C11 C13 116.0(8) . . ?
N2 C12 C11 122.8(7) . . ?
N2 C12 H12 118.6 . . ?
C11 C12 H12 118.6 . . ?
C14 C13 C11 170.6(9) . . ?
C13 C14 Si1 168.3(8) . . ?
C16 C15 Pt1 173.1(7) . . ?
C15 C16 C17 178.1(10) . . ?
C18 C17 C19 115.7(9) . . ?
C18 C17 C16 121.4(8) . . ?
C19 C17 C16 122.8(9) . . ?
N3 C18 C17 122.7(9) . . ?
N3 C18 H18 118.6 . . ?
C17 C18 H18 118.6 . . ?
C23 C19 C17 120.4(10) . . ?
C23 C19 H19 119.8 . . ?
C17 C19 H19 119.8 . . ?
N3 C20 C23 121.0(9) . . ?
N3 C20 C21 117.2(9) . . ?
C23 C20 C21 121.8(9) . . ?
C25 C21 N4 124.3(9) . . ?
C25 C21 C20 120.4(9) . . ?
N4 C21 C20 115.2(9) . . ?
C20 C23 C19 120.9(8) . . ?
C20 C23 H23 119.5 . . ?
C19 C23 H23 119.5 . . ?
C26 C25 C21 118.5(10) . . ?
C26 C25 H25 120.8 . . ?
C21 C25 H25 120.8 . . ?
C25 C26 C108 121.9(11) . . ?
C25 C26 H26 119.1 . . ?
C108 C26 H26 119.1 . . ?
C150 C28 N5 120.2(8) . . ?
C150 C28 H28 119.9 . . ?
N5 C28 H28 119.9 . . ?
C33 C32 C150 123.5(8) . . ?
C33 C32 H32 118.2 . . ?
C150 C32 H32 118.2 . . ?
C34 C33 C32 118.9(8) . . ?
C34 C33 H33 120.5 . . ?
C32 C33 H33 120.5 . . ?
C33 C34 N5 123.1(7) . . ?
C33 C34 C35 119.2(8) . . ?
N5 C34 C35 117.7(8) . . ?
C36 C35 N6 124.0(8) . . ?
C36 C35 C34 118.6(8) . . ?
N6 C35 C34 117.4(8) . . ?
C35 C36 C37 119.1(8) . . ?
C35 C36 H36 120.4 . . ?
C37 C36 H36 120.4 . . ?
C36 C37 C106 122.6(9) . . ?
C36 C37 H37 118.7 . . ?
C106 C37 H37 118.7 . . ?
C106 C39 N6 121.3(9) . . ?
C106 C39 H39 119.3 . . ?
N6 C39 H39 119.3 . . ?
Si1 C60 H60A 109.5 . . ?
Si1 C60 H60B 109.5 . . ?
H60A C60 H60B 109.5 . . ?
Si1 C60 H60C 109.5 . . ?
H60A C60 H60C 109.5 . . ?
H60B C60 H60C 109.5 . . ?
Si1 C61 H61A 109.5 . . ?
Si1 C61 H61B 109.5 . . ?
H61A C61 H61B 109.5 . . ?
Si1 C61 H61C 109.5 . . ?
H61A C61 H61C 109.5 . . ?
H61B C61 H61C 109.5 . . ?
Si1 C62 H62A 109.5 . . ?
Si1 C62 H62B 109.5 . . ?
H62A C62 H62B 109.5 . . ?
Si1 C62 H62C 109.5 . . ?
H62A C62 H62C 109.5 . . ?
H62B C62 H62C 109.5 . . ?
Si2 C63 H63A 109.5 . . ?
Si2 C63 H63B 109.5 . . ?
H63A C63 H63B 109.5 . . ?
Si2 C63 H63C 109.5 . . ?
H63A C63 H63C 109.5 . . ?
H63B C63 H63C 109.5 . . ?
Si2 C64 H64A 109.5 . . ?
Si2 C64 H64B 109.5 . . ?
H64A C64 H64B 109.5 . . ?
Si2 C64 H64C 109.5 . . ?
H64A C64 H64C 109.5 . . ?
H64B C64 H64C 109.5 . . ?
Si2 C65 H65A 109.5 . . ?
Si2 C65 H65B 109.5 . . ?
H65A C65 H65B 109.5 . . ?
Si2 C65 H65C 109.5 . . ?
H65A C65 H65C 109.5 . . ?
H65B C65 H65C 109.5 . . ?
C37 C106 C39 118.7(8) . . ?
C37 C106 H106 120.7 . . ?
C39 C106 H106 120.7 . . ?
C108 C107 N4 122.3(10) . . ?
C108 C107 H107 118.9 . . ?
N4 C107 H107 118.9 . . ?
C26 C108 C107 118.7(10) . . ?
C26 C108 H108 120.6 . . ?
C107 C108 H108 120.6 . . ?
C28 C150 C32 116.4(7) . . ?
C28 C150 C151 121.7(7) . . ?
C32 C150 C151 121.9(8) . . ?
C152 C151 C150 174.6(9) . . ?
C151 C152 Pt1 177.3(8) . . ?
C02 O2 C03 107.8(18) . . ?
C02 C01 H01A 109.5 . . ?
C02 C01 H01B 109.5 . . ?
H01A C01 H01B 109.5 . . ?
C02 C01 H01C 109.5 . . ?
H01A C01 H01C 109.5 . . ?
H01B C01 H01C 109.5 . . ?
O1 C02 O2 116(2) . . ?
O1 C02 C01 128(2) . . ?
O2 C02 C01 116(2) . . ?
O2 C03 C04 103.5(8) . . ?
O2 C03 H03A 111.1 . . ?
C04 C03 H03A 111.1 . . ?
O2 C03 H03C 111.1 . . ?
C04 C03 H03C 111.1 . . ?
H03A C03 H03C 109.0 . . ?
C03 C04 H04D 109.5 . . ?
C03 C04 H04A 109.5 . . ?
H04D C04 H04A 109.5 . . ?
C03 C04 H04B 109.5 . . ?
H04D C04 H04B 109.5 . . ?
H04A C04 H04B 109.5 . . ?

loop_
_geom_bond_atom_site_label_1
_geom_bond_atom_site_label_2
_geom_bond_distance
_geom_bond_site_symmetry_2
_geom_bond_publ_flag
Pt1 C15 1.942(9) . ?
Pt1 C152 1.959(8) . ?
Pt1 N2 2.058(7) . ?
Pt1 N1 2.089(6) . ?
Si1 C14 1.845(8) . ?
Si1 C61 1.868(11) . ?
Si1 C60 1.871(10) . ?
Si1 C62 1.878(11) . ?
Si2 C1 1.846(8) . ?
Si2 C65 1.863(10) . ?
Si2 C63 1.871(9) . ?
Si2 C64 1.879(11) . ?
N1 C6 1.333(10) . ?
N1 C7 1.355(9) . ?
N2 C12 1.371(9) . ?
N2 C8 1.384(9) . ?
N3 C20 1.351(12) . ?
N3 C18 1.370(13) . ?
N4 C107 1.401(13) . ?
N4 C21 1.418(12) . ?
N5 C34 1.399(11) . ?
N5 C28 1.422(10) . ?
N6 C39 1.412(11) . ?
N6 C35 1.444(12) . ?
C1 C2 1.224(11) . ?
C2 C3 1.392(10) . ?
C3 C4 1.416(11) . ?
C3 C7 1.421(10) . ?
C4 C5 1.395(11) . ?
C4 H4 0.9300 . ?
C5 C6 1.398(10) . ?
C5 H5 0.9300 . ?
C6 C8 1.493(11) . ?
C7 H7 0.9300 . ?
C8 C9 1.381(12) . ?
C9 C10 1.376(11) . ?
C9 H9 0.9300 . ?
C10 C11 1.430(12) . ?
C10 H10 0.9300 . ?
C11 C12 1.380(11) . ?
C11 C13 1.471(11) . ?
C12 H12 0.9300 . ?
C13 C14 1.218(11) . ?
C15 C16 1.236(11) . ?
C16 C17 1.426(12) . ?
C17 C18 1.408(13) . ?
C17 C19 1.411(12) . ?
C18 H18 0.9300 . ?
C19 C23 1.376(12) . ?
C19 H19 0.9300 . ?
C20 C23 1.361(13) . ?
C20 C21 1.507(12) . ?
C21 C25 1.363(13) . ?
C23 H23 0.9300 . ?
C25 C26 1.346(12) . ?
C25 H25 0.9300 . ?
C26 C108 1.387(14) . ?
C26 H26 0.9300 . ?
C28 C150 1.404(11) . ?
C28 H28 0.9300 . ?
C32 C33 1.348(10) . ?
C32 C150 1.424(11) . ?
C32 H32 0.9300 . ?
C33 C34 1.337(11) . ?
C33 H33 0.9300 . ?
C34 C35 1.501(10) . ?
C35 C36 1.317(11) . ?
C36 C37 1.346(11) . ?
C36 H36 0.9300 . ?
C37 C106 1.376(12) . ?
C37 H37 0.9300 . ?
C39 C106 1.386(13) . ?
C39 H39 0.9300 . ?
C60 H60A 0.9600 . ?
C60 H60B 0.9600 . ?
C60 H60C 0.9600 . ?
C61 H61A 0.9600 . ?
C61 H61B 0.9600 . ?
C61 H61C 0.9600 . ?
C62 H62A 0.9600 . ?
C62 H62B 0.9600 . ?
C62 H62C 0.9600 . ?
C63 H63A 0.9600 . ?
C63 H63B 0.9600 . ?
C63 H63C 0.9600 . ?
C64 H64A 0.9600 . ?
C64 H64B 0.9600 . ?
C64 H64C 0.9600 . ?
C65 H65A 0.9600 . ?
C65 H65B 0.9600 . ?
C65 H65C 0.9600 . ?
C106 H106 0.9300 . ?
C107 C108 1.391(15) . ?
C107 H107 0.9300 . ?
C108 H108 0.9300 . ?
C150 C151 1.440(10) . ?
C151 C152 1.219(10) . ?
O1 C02 1.193(8) . ?
O2 C02 1.348(8) . ?
O2 C03 1.421(8) . ?
C01 C02 1.489(8) . ?
C01 H01A 0.9600 . ?
C01 H01B 0.9600 . ?
C01 H01C 0.9600 . ?
C03 C04 1.506(8) . ?
C03 H03A 0.9700 . ?
C03 H03C 0.9700 . ?
C04 H04D 0.9600 . ?
C04 H04A 0.9600 . ?
C04 H04B 0.9600 . ?

loop_
_geom_hbond_atom_site_label_D
_geom_hbond_atom_site_label_H
_geom_hbond_atom_site_label_A
_geom_hbond_distance_DH
_geom_hbond_distance_HA
_geom_hbond_distance_DA
_geom_hbond_angle_DHA
_geom_hbond_site_symmetry_A
C5 H5 O1 0.93 2.58 3.44(3) 152.8 4_666
C9 H9 O1 0.93 2.41 3.29(3) 157.8 4_666
